data_7125270
loop_
_publ_author_name
'Behrle, Andrew C.'
'Myers, Alexander J.'
'Rungthanaphatsophon, Pokpong'
'Lukens, Wayne W.'
'Barnes, Charles L.'
'Walensky, Justin R.'

_publ_section_title
;
 Uranium(iii) and thorium(iv) alkyl complexes as potential starting
 materials.
;
_journal_issue 100
_journal_name_full 'Chemical communications (Cambridge, England)'
_journal_page_first 14373
_journal_page_last 14375
_journal_paper_doi 10.1039/c6cc08105c
_journal_volume 52
_journal_year 2016
_chemical_formula_sum 'C27 H35 Cl0 N3 Th'
_chemical_formula_weight 633.62
_space_group_crystal_system triclinic
_space_group_IT_number 2
_space_group_name_Hall '-P 1'
_space_group_name_H-M_alt 'P -1'
_atom_sites_solution_hydrogens geom
_audit_creation_method SHELXL-2014/7
_audit_update_record
;
2016-10-03 deposited with the CCDC.
2016-11-10 downloaded from the CCDC.
;
_cell_angle_alpha 88.275(2)
_cell_angle_beta 77.613(2)
_cell_angle_gamma 87.316(2)
_cell_formula_units_Z 2
_cell_length_a 9.590(2)
_cell_length_b 11.143(2)
_cell_length_c 11.619(2)
_cell_measurement_reflns_used 9176
_cell_measurement_temperature 100(2)
_cell_measurement_theta_max 27.50
_cell_measurement_theta_min 2.51
_cell_volume 1211.1(4)
_computing_cell_refinement 'APEX2 (Bruker AXS, 2008)'
_computing_data_collection 'APEX2 (Bruker AXS, 2008)'
_computing_data_reduction 'APEX2 (Bruker AXS, 2008)'
_computing_molecular_graphics 'X-SEED, Barbour, 2001'
_computing_publication_material 'CIFTAB (Sheldrick, 2013)'
_computing_structure_refinement 'SHELXL-2014(Sheldrick, 2014)'
_computing_structure_solution 'SHELXS-2014 (Sheldrick, 2014)'
_diffrn_ambient_temperature 100(2)
_diffrn_measured_fraction_theta_full 0.997
_diffrn_measured_fraction_theta_max 0.968
_diffrn_measurement_device_type 'Bruker APEXII CCD area detector'
_diffrn_measurement_method 'omega scans'
_diffrn_radiation_type MoK\a
_diffrn_radiation_wavelength 0.71073
_diffrn_reflns_av_R_equivalents 0.0290
_diffrn_reflns_av_unetI/netI 0.0344
_diffrn_reflns_Laue_measured_fraction_full 0.997
_diffrn_reflns_Laue_measured_fraction_max 0.968
_diffrn_reflns_limit_h_max 12
_diffrn_reflns_limit_h_min -12
_diffrn_reflns_limit_k_max 14
_diffrn_reflns_limit_k_min -14
_diffrn_reflns_limit_l_max 15
_diffrn_reflns_limit_l_min -15
_diffrn_reflns_number 13932
_diffrn_reflns_point_group_measured_fraction_full 0.997
_diffrn_reflns_point_group_measured_fraction_max 0.968
_diffrn_reflns_theta_full 25.242
_diffrn_reflns_theta_max 27.612
_diffrn_reflns_theta_min 1.795
_diffrn_standards_decay_% 0.0
_exptl_absorpt_coefficient_mu 6.174
_exptl_absorpt_correction_T_max 0.31
_exptl_absorpt_correction_T_min 0.18
_exptl_absorpt_correction_type multi-scan
_exptl_absorpt_process_details
;
 Data were corrected for decay and absorption using the program SADABS 
 (Sheldrick, G. M. (2003). SADABS. Version 2.10. University of
 G\"ottingen, Germany).
;
_exptl_crystal_colour Yellow
_exptl_crystal_density_diffrn 1.737
_exptl_crystal_description prism
_exptl_crystal_F_000 616
_exptl_crystal_size_max 0.350
_exptl_crystal_size_mid 0.250
_exptl_crystal_size_min 0.250
_refine_diff_density_max 3.123
_refine_diff_density_min -2.346
_refine_diff_density_rms 0.143
_refine_ls_extinction_method none
_refine_ls_goodness_of_fit_ref 1.055
_refine_ls_hydrogen_treatment constr
_refine_ls_matrix_type full
_refine_ls_number_parameters 285
_refine_ls_number_reflns 5470
_refine_ls_number_restraints 0
_refine_ls_restrained_S_all 1.055
_refine_ls_R_factor_all 0.0289
_refine_ls_R_factor_gt 0.0262
_refine_ls_shift/su_max 0.001
_refine_ls_shift/su_mean 0.000
_refine_ls_structure_factor_coef Fsqd
_refine_ls_weighting_details 'w=1/[\s^2^(Fo^2^)+(0.0422P)^2^+0.2589P] where P=(Fo^2^+2Fc^2^)/3'
_refine_ls_weighting_scheme calc
_refine_ls_wR_factor_gt 0.0648
_refine_ls_wR_factor_ref 0.0661
_reflns_Friedel_coverage 0.000
_reflns_number_gt 5114
_reflns_number_total 5470
_reflns_threshold_expression 'I > 2\s(I)'
_cod_data_source_file c6cc08105c2.cif
_cod_data_source_block Compound2
_cod_original_cell_volume 1211.2(4)
_cod_database_code 7125270
_shelx_shelxl_version_number 2014/7
_shelx_space_group_comment
;
The symmetry employed for this shelxl refinement is uniquely defined
by the following loop, which should always be used as a source of
symmetry information in preference to the above space-group names.
They are only intended as comments.
;
_shelx_estimated_absorpt_t_min 0.221
_shelx_estimated_absorpt_t_max 0.307
_shelxl_version_number 2014_7

loop_
_space_group_symop_operation_xyz
'x, y, z'
'-x, -y, -z'

loop_
_atom_site_label
_atom_site_type_symbol
_atom_site_fract_x
_atom_site_fract_y
_atom_site_fract_z
_atom_site_U_iso_or_equiv
_atom_site_adp_type
_atom_site_occupancy
_atom_site_site_symmetry_order
_atom_site_calc_flag
_atom_site_refinement_flags_posn
_atom_site_refinement_flags_adp
Th1 Th 0.21569(2) 0.29717(2) 0.23848(2) 0.01393(5) Uani 1 1 d . .
N2 N -0.0472(3) 0.2626(3) 0.3511(3) 0.0166(6) Uani 1 1 d . .
N1 N 0.3260(3) 0.4798(3) 0.2827(3) 0.0172(6) Uani 1 1 d . .
N3 N 0.2556(4) 0.2697(3) 0.0117(3) 0.0208(7) Uani 1 1 d . .
C2 C 0.5142(4) 0.3373(3) 0.1830(3) 0.0173(7) Uani 1 1 d . .
C13 C 0.2916(4) 0.1030(3) 0.5037(3) 0.0194(8) Uani 1 1 d . .
H13 H 0.3296 0.0246 0.4825 0.023 Uiso 1 1 calc R U
C15 C 0.2872(4) 0.2818(4) 0.6147(3) 0.0203(8) Uani 1 1 d . .
H15 H 0.3247 0.3262 0.6688 0.024 Uiso 1 1 calc R U
C1 C 0.4242(4) 0.4399(3) 0.1781(3) 0.0174(7) Uani 1 1 d . .
H1 H 0.4341 0.4888 0.1034 0.021 Uiso 1 1 calc R U
C3 C 0.4966(4) 0.2587(3) 0.2843(3) 0.0161(7) Uani 1 1 d . .
H3 H 0.4361 0.2833 0.3563 0.019 Uiso 1 1 calc R U
C19 C 0.1359(4) 0.1970(3) 0.0644(3) 0.0186(7) Uani 1 1 d . .
H19 H 0.0391 0.2170 0.0484 0.022 Uiso 1 1 calc R U
C22 C 0.3055(4) -0.0529(4) 0.2242(3) 0.0212(8) Uani 1 1 d . .
H22 H 0.3933 -0.0728 0.2470 0.025 Uiso 1 1 calc R U
C20 C 0.1642(4) 0.0835(3) 0.1187(3) 0.0177(7) Uani 1 1 d . .
C5 C 0.6569(4) 0.1048(4) 0.1754(4) 0.0210(8) Uani 1 1 d . .
H5 H 0.7022 0.0270 0.1719 0.025 Uiso 1 1 calc R U
C21 C 0.2945(4) 0.0507(3) 0.1533(3) 0.0189(7) Uani 1 1 d . .
H21 H 0.3750 0.0990 0.1285 0.023 Uiso 1 1 calc R U
C25 C 0.0497(4) 0.0037(4) 0.1560(3) 0.0221(8) Uani 1 1 d . .
H25 H -0.0380 0.0205 0.1320 0.027 Uiso 1 1 calc R U
C11 C 0.1160(4) 0.2684(3) 0.4868(3) 0.0162(7) Uani 1 1 d . .
C23 C 0.1907(5) -0.1262(4) 0.2614(3) 0.0246(8) Uani 1 1 d . .
H23 H 0.1986 -0.1951 0.3101 0.030 Uiso 1 1 calc R U
C10 C 0.0172(4) 0.3299(3) 0.4297(3) 0.0157(7) Uani 1 1 d . .
H10 H -0.0202 0.4127 0.4537 0.019 Uiso 1 1 calc R U
C8 C 0.3821(4) 0.5513(4) 0.3658(4) 0.0232(8) Uani 1 1 d . .
H8A H 0.4627 0.5068 0.3890 0.035 Uiso 1 1 calc R U
H8B H 0.3066 0.5668 0.4358 0.035 Uiso 1 1 calc R U
H8C H 0.4143 0.6278 0.3278 0.035 Uiso 1 1 calc R U
C14 C 0.3476(4) 0.1660(4) 0.5819(3) 0.0218(8) Uani 1 1 d . .
H14 H 0.4250 0.1327 0.6132 0.026 Uiso 1 1 calc R U
C7 C 0.6113(4) 0.2938(4) 0.0783(3) 0.0199(8) Uani 1 1 d . .
H7 H 0.6289 0.3439 0.0096 0.024 Uiso 1 1 calc R U
C26 C 0.2021(5) 0.3857(4) -0.0326(4) 0.0275(9) Uani 1 1 d . .
H26A H 0.1484 0.3702 -0.0930 0.041 Uiso 1 1 calc R U
H26B H 0.2832 0.4352 -0.0667 0.041 Uiso 1 1 calc R U
H26C H 0.1396 0.4282 0.0328 0.041 Uiso 1 1 calc R U
C4 C 0.5688(4) 0.1444(4) 0.2780(3) 0.0200(8) Uani 1 1 d . .
H4 H 0.5559 0.0937 0.3463 0.024 Uiso 1 1 calc R U
C16 C 0.1762(4) 0.3308(3) 0.5702(3) 0.0175(7) Uani 1 1 d . .
H16 H 0.1376 0.4082 0.5949 0.021 Uiso 1 1 calc R U
C18 C -0.1286(4) 0.3446(4) 0.2838(3) 0.0213(8) Uani 1 1 d . .
H18A H -0.2091 0.3835 0.3383 0.032 Uiso 1 1 calc R U
H18B H -0.1648 0.2984 0.2267 0.032 Uiso 1 1 calc R U
H18C H -0.0657 0.4059 0.2420 0.032 Uiso 1 1 calc R U
C12 C 0.1784(4) 0.1523(3) 0.4539(3) 0.0171(7) Uani 1 1 d . .
H12 H 0.1437 0.1077 0.3983 0.021 Uiso 1 1 calc R U
C6 C 0.6787(4) 0.1828(4) 0.0752(3) 0.0215(8) Uani 1 1 d . .
H6 H 0.7413 0.1574 0.0044 0.026 Uiso 1 1 calc R U
C17 C -0.1399(4) 0.1660(4) 0.4068(3) 0.0213(8) Uani 1 1 d . .
H17A H -0.0912 0.1173 0.4592 0.032 Uiso 1 1 calc R U
H17B H -0.1606 0.1151 0.3457 0.032 Uiso 1 1 calc R U
H17C H -0.2294 0.2013 0.4526 0.032 Uiso 1 1 calc R U
C24 C 0.0626(5) -0.0959(4) 0.2252(4) 0.0271(9) Uani 1 1 d . .
H24 H -0.0166 -0.1457 0.2493 0.033 Uiso 1 1 calc R U
C9 C 0.1937(4) 0.5254(3) 0.2460(4) 0.0212(8) Uani 1 1 d . .
H9A H 0.2062 0.5696 0.1694 0.025 Uiso 1 1 calc R U
H9B H 0.1169 0.5606 0.3082 0.025 Uiso 1 1 calc R U
C27 C 0.3629(4) 0.2140(4) -0.0845(3) 0.0242(8) Uani 1 1 d . .
H27A H 0.4018 0.1389 -0.0555 0.036 Uiso 1 1 calc R U
H27B H 0.4404 0.2692 -0.1118 0.036 Uiso 1 1 calc R U
H27C H 0.3178 0.1970 -0.1500 0.036 Uiso 1 1 calc R U

loop_
_atom_site_aniso_label
_atom_site_aniso_U_11
_atom_site_aniso_U_22
_atom_site_aniso_U_33
_atom_site_aniso_U_23
_atom_site_aniso_U_13
_atom_site_aniso_U_12
Th1 0.01273(8) 0.01660(8) 0.01359(8) 0.00042(5) -0.00521(5) -0.00166(5)
N2 0.0105(14) 0.0225(16) 0.0184(15) -0.0012(12) -0.0058(12) -0.0031(12)
N1 0.0130(15) 0.0197(16) 0.0192(16) -0.0034(12) -0.0034(12) -0.0024(12)
N3 0.0267(18) 0.0210(17) 0.0164(16) 0.0016(13) -0.0080(13) -0.0045(13)
C2 0.0136(17) 0.0203(19) 0.0203(18) -0.0010(14) -0.0082(14) -0.0041(14)
C13 0.0178(18) 0.0198(19) 0.0197(18) 0.0040(15) -0.0029(14) -0.0004(14)
C15 0.0200(18) 0.027(2) 0.0169(18) 0.0022(15) -0.0089(14) -0.0061(15)
C1 0.0161(17) 0.0203(19) 0.0162(17) 0.0031(14) -0.0042(14) -0.0028(14)
C3 0.0125(16) 0.0202(18) 0.0167(17) 0.0015(14) -0.0051(13) -0.0027(13)
C19 0.0153(17) 0.0211(19) 0.0208(18) -0.0010(14) -0.0070(14) -0.0003(14)
C22 0.0222(19) 0.023(2) 0.0191(18) -0.0024(15) -0.0071(15) 0.0028(15)
C20 0.0167(17) 0.0217(19) 0.0150(17) -0.0051(14) -0.0041(14) 0.0020(14)
C5 0.0138(17) 0.0212(19) 0.031(2) -0.0028(16) -0.0102(15) -0.0014(14)
C21 0.0183(18) 0.0215(19) 0.0178(18) -0.0024(14) -0.0053(14) -0.0026(14)
C25 0.0168(18) 0.027(2) 0.023(2) -0.0051(16) -0.0042(15) -0.0031(15)
C11 0.0143(17) 0.0206(18) 0.0148(17) 0.0025(14) -0.0043(13) -0.0071(14)
C23 0.035(2) 0.0191(19) 0.0183(19) 0.0001(15) -0.0040(16) -0.0012(16)
C10 0.0133(16) 0.0205(18) 0.0138(16) -0.0019(13) -0.0035(13) -0.0032(13)
C8 0.0196(19) 0.028(2) 0.024(2) -0.0065(16) -0.0061(16) -0.0062(15)
C14 0.0204(19) 0.026(2) 0.0215(19) 0.0071(15) -0.0099(15) -0.0012(15)
C7 0.0152(17) 0.026(2) 0.0184(18) 0.0012(15) -0.0047(14) -0.0024(14)
C26 0.034(2) 0.025(2) 0.025(2) 0.0023(17) -0.0104(18) 0.0005(17)
C4 0.0164(18) 0.0234(19) 0.0230(19) 0.0033(15) -0.0104(15) -0.0040(14)
C16 0.0166(17) 0.0196(18) 0.0172(18) 0.0013(14) -0.0050(14) -0.0046(14)
C18 0.0214(19) 0.024(2) 0.0214(19) 0.0008(15) -0.0119(15) -0.0007(15)
C12 0.0185(18) 0.0179(18) 0.0156(17) -0.0006(14) -0.0045(14) -0.0029(14)
C6 0.0153(18) 0.029(2) 0.0209(19) -0.0041(16) -0.0040(14) -0.0018(15)
C17 0.0174(18) 0.026(2) 0.0220(19) -0.0014(15) -0.0051(15) -0.0072(15)
C24 0.027(2) 0.027(2) 0.026(2) -0.0038(17) -0.0013(17) -0.0077(17)
C9 0.0166(18) 0.0220(19) 0.025(2) 0.0020(15) -0.0057(15) 0.0008(14)
C27 0.030(2) 0.028(2) 0.0145(18) -0.0013(15) -0.0046(15) -0.0048(17)

loop_
_atom_type_symbol
_atom_type_description
_atom_type_scat_dispersion_real
_atom_type_scat_dispersion_imag
_atom_type_scat_source
C C 0.0033 0.0016 'International Tables Vol C Tables 4.2.6.8 and 6.1.1.4'
H H 0.0000 0.0000 'International Tables Vol C Tables 4.2.6.8 and 6.1.1.4'
N N 0.0061 0.0033 'International Tables Vol C Tables 4.2.6.8 and 6.1.1.4'
Cl Cl 0.1484 0.1585 'International Tables Vol C Tables 4.2.6.8 and 6.1.1.4'
Th Th -7.2400 8.8979 'International Tables Vol C Tables 4.2.6.8 and 6.1.1.4'

loop_
_geom_angle_atom_site_label_1
_geom_angle_atom_site_label_2
_geom_angle_atom_site_label_3
_geom_angle
N1 Th1 C9 34.54(11)
N1 Th1 C1 33.06(11)
C9 Th1 C1 54.57(12)
N1 Th1 N3 110.81(10)
C9 Th1 N3 99.68(12)
C1 Th1 N3 82.98(11)
N1 Th1 C19 140.42(11)
C9 Th1 C19 117.01(12)
C1 Th1 C19 115.28(12)
N3 Th1 C19 32.31(11)
N1 Th1 N2 117.27(10)
C9 Th1 N2 95.49(11)
C1 Th1 N2 148.92(11)
N3 Th1 N2 113.43(10)
C19 Th1 N2 83.98(11)
N1 Th1 C10 88.73(11)
C9 Th1 C10 78.51(12)
C1 Th1 C10 121.75(11)
N3 Th1 C10 143.02(11)
C19 Th1 C10 116.00(11)
N2 Th1 C10 32.16(10)
N1 Th1 C2 54.73(10)
C9 Th1 C2 83.29(11)
C1 Th1 C2 29.52(11)
N3 Th1 C2 82.84(10)
C19 Th1 C2 111.23(11)
N2 Th1 C2 163.58(10)
C10 Th1 C2 132.67(10)
N1 Th1 C11 86.45(10)
C9 Th1 C11 93.17(12)
C1 Th1 C11 114.26(11)
N3 Th1 C11 162.53(11)
C19 Th1 C11 130.42(11)
N2 Th1 C11 53.07(10)
C10 Th1 C11 29.49(10)
C2 Th1 C11 110.56(10)
N1 Th1 C3 65.38(10)
C9 Th1 C3 99.64(11)
C1 Th1 C3 53.97(11)
N3 Th1 C3 103.46(10)
C19 Th1 C3 122.64(11)
N2 Th1 C3 136.90(10)
C10 Th1 C3 113.32(10)
C2 Th1 C3 29.00(10)
C11 Th1 C3 85.83(10)
N1 Th1 C12 104.92(10)
C9 Th1 C12 120.70(12)
C1 Th1 C12 121.73(11)
N3 Th1 C12 139.50(10)
C19 Th1 C12 114.61(11)
N2 Th1 C12 63.02(10)
C10 Th1 C12 53.53(11)
C2 Th1 C12 103.52(10)
C11 Th1 C12 28.69(10)
C3 Th1 C12 74.59(10)
N1 Th1 C20 160.84(11)
C9 Th1 C20 146.46(12)
C1 Th1 C20 127.81(11)
N3 Th1 C20 53.22(10)
C19 Th1 C20 29.57(11)
N2 Th1 C20 81.17(10)
C10 Th1 C20 110.43(11)
C2 Th1 C20 108.79(10)
C11 Th1 C20 110.32(10)
C3 Th1 C20 105.46(10)
C12 Th1 C20 87.67(10)
C10 N2 C17 115.8(3)
C10 N2 C18 110.7(3)
C17 N2 C18 109.0(3)
C10 N2 Th1 73.92(18)
C17 N2 Th1 141.0(2)
C18 N2 Th1 101.1(2)
C1 N1 C8 117.7(3)
C1 N1 C9 106.9(3)
C8 N1 C9 118.1(3)
C1 N1 Th1 78.26(19)
C8 N1 Th1 150.0(3)
C9 N1 Th1 76.10(19)
C19 N3 C27 116.1(3)
C19 N3 C26 109.8(3)
C27 N3 C26 108.7(3)
C19 N3 Th1 73.93(19)
C27 N3 Th1 138.6(2)
C26 N3 Th1 104.1(2)
C1 C2 C3 122.1(3)
C1 C2 C7 121.0(3)
C3 C2 C7 115.9(3)
C1 C2 Th1 64.5(2)
C3 C2 Th1 76.1(2)
C7 C2 Th1 124.0(2)
C14 C13 C12 121.6(4)
C14 C13 H13 119.2
C12 C13 H13 119.2
C16 C15 C14 121.4(3)
C16 C15 H15 119.3
C14 C15 H15 119.3
C2 C1 N1 120.0(3)
C2 C1 Th1 86.0(2)
N1 C1 Th1 68.68(18)
C2 C1 H1 119.9
N1 C1 H1 119.9
Th1 C1 H1 119.9
C4 C3 C2 120.4(3)
C4 C3 Th1 123.0(2)
C2 C3 Th1 74.9(2)
C4 C3 H3 119.8
C2 C3 H3 119.8
Th1 C3 H3 73.4
C20 C19 N3 118.7(3)
C20 C19 Th1 86.9(2)
N3 C19 Th1 73.76(19)
C20 C19 H19 120.0
N3 C19 H19 120.0
Th1 C19 H19 120.0
C23 C22 C21 121.3(4)
C23 C22 H22 119.3
C21 C22 H22 119.3
C21 C20 C25 116.3(3)
C21 C20 C19 124.1(3)
C25 C20 C19 119.0(3)
C21 C20 Th1 77.9(2)
C25 C20 Th1 126.7(2)
C19 C20 Th1 63.6(2)
C4 C5 C6 118.5(4)
C4 C5 H5 120.7
C6 C5 H5 120.7
C22 C21 C20 120.6(4)
C22 C21 Th1 126.1(3)
C20 C21 Th1 74.1(2)
C22 C21 H21 119.7
C20 C21 H21 119.7
Th1 C21 H21 71.5
C24 C25 C20 122.0(4)
C24 C25 H25 119.0
C20 C25 H25 119.0
C10 C11 C12 123.6(3)
C10 C11 C16 119.4(3)
C12 C11 C16 116.3(3)
C10 C11 Th1 66.11(19)
C12 C11 Th1 77.7(2)
C16 C11 Th1 122.3(2)
C22 C23 C24 118.3(4)
C22 C23 H23 120.8
C24 C23 H23 120.8
C11 C10 N2 118.0(3)
C11 C10 Th1 84.4(2)
N2 C10 Th1 73.92(18)
C11 C10 H10 120.6
N2 C10 H10 120.6
Th1 C10 H10 120.6
N1 C8 H8A 109.5
N1 C8 H8B 109.5
H8A C8 H8B 109.5
N1 C8 H8C 109.5
H8A C8 H8C 109.5
H8B C8 H8C 109.5
C13 C14 C15 118.4(3)
C13 C14 H14 120.8
C15 C14 H14 120.8
C6 C7 C2 122.0(4)
C6 C7 H7 119.0
C2 C7 H7 119.0
N3 C26 H26A 109.5
N3 C26 H26B 109.5
H26A C26 H26B 109.5
N3 C26 H26C 109.5
H26A C26 H26C 109.5
H26B C26 H26C 109.5
C5 C4 C3 121.8(4)
C5 C4 H4 119.1
C3 C4 H4 119.1
C15 C16 C11 121.8(4)
C15 C16 H16 119.1
C11 C16 H16 119.1
N2 C18 H18A 109.5
N2 C18 H18B 109.5
H18A C18 H18B 109.5
N2 C18 H18C 109.5
H18A C18 H18C 109.5
H18B C18 H18C 109.5
C13 C12 C11 120.5(3)
C13 C12 Th1 124.7(3)
C11 C12 Th1 73.6(2)
C13 C12 H12 119.7
C11 C12 H12 119.7
Th1 C12 H12 73.1
C7 C6 C5 121.2(4)
C7 C6 H6 119.4
C5 C6 H6 119.4
N2 C17 H17A 109.5
N2 C17 H17B 109.5
H17A C17 H17B 109.5
N2 C17 H17C 109.5
H17A C17 H17C 109.5
H17B C17 H17C 109.5
C25 C24 C23 121.4(4)
C25 C24 H24 119.3
C23 C24 H24 119.3
N1 C9 Th1 69.36(19)
N1 C9 H9A 116.7
Th1 C9 H9A 116.7
N1 C9 H9B 116.7
Th1 C9 H9B 116.7
H9A C9 H9B 113.7
N3 C27 H27A 109.5
N3 C27 H27B 109.5
H27A C27 H27B 109.5
N3 C27 H27C 109.5
H27A C27 H27C 109.5
H27B C27 H27C 109.5

loop_
_geom_bond_atom_site_label_1
_geom_bond_atom_site_label_2
_geom_bond_distance
Th1 N1 2.453(3)
Th1 C9 2.545(4)
Th1 C1 2.578(4)
Th1 N3 2.606(3)
Th1 C19 2.608(4)
Th1 N2 2.620(3)
Th1 C10 2.620(3)
Th1 C2 2.850(4)
Th1 C11 2.851(4)
Th1 C3 2.867(3)
Th1 C12 2.903(4)
Th1 C20 2.908(4)
N2 C10 1.451(4)
N2 C17 1.472(5)
N2 C18 1.486(5)
N1 C1 1.437(5)
N1 C8 1.472(5)
N1 C9 1.487(5)
N3 C19 1.451(5)
N3 C27 1.477(5)
N3 C26 1.486(5)
C2 C1 1.408(5)
C2 C3 1.431(5)
C2 C7 1.445(5)
C13 C14 1.375(5)
C13 C12 1.418(5)
C13 H13 0.9500
C15 C16 1.366(5)
C15 C14 1.418(6)
C15 H15 0.9500
C1 H1 1.0000
C3 C4 1.417(5)
C3 H3 0.9500
C19 C20 1.437(5)
C19 H19 1.0000
C22 C23 1.387(6)
C22 C21 1.411(5)
C22 H22 0.9500
C20 C21 1.421(5)
C20 C25 1.431(5)
C5 C4 1.376(6)
C5 C6 1.416(6)
C5 H5 0.9500
C21 H21 0.9500
C25 C24 1.368(6)
C25 H25 0.9500
C11 C10 1.410(5)
C11 C12 1.427(5)
C11 C16 1.440(5)
C23 C24 1.405(6)
C23 H23 0.9500
C10 H10 1.0000
C8 H8A 0.9800
C8 H8B 0.9800
C8 H8C 0.9800
C14 H14 0.9500
C7 C6 1.366(5)
C7 H7 0.9500
C26 H26A 0.9800
C26 H26B 0.9800
C26 H26C 0.9800
C4 H4 0.9500
C16 H16 0.9500
C18 H18A 0.9800
C18 H18B 0.9800
C18 H18C 0.9800
C12 H12 0.9500
C6 H6 0.9500
C17 H17A 0.9800
C17 H17B 0.9800
C17 H17C 0.9800
C24 H24 0.9500
C9 H9A 0.9900
C9 H9B 0.9900
C27 H27A 0.9800
C27 H27B 0.9800
C27 H27C 0.9800

loop_
_geom_torsion_atom_site_label_1
_geom_torsion_atom_site_label_2
_geom_torsion_atom_site_label_3
_geom_torsion_atom_site_label_4
_geom_torsion
C3 C2 C1 N1 10.3(5)
C7 C2 C1 N1 178.5(3)
Th1 C2 C1 N1 62.5(3)
C3 C2 C1 Th1 -52.2(3)
C7 C2 C1 Th1 115.9(3)
C8 N1 C1 C2 81.0(4)
C9 N1 C1 C2 -143.2(3)
Th1 N1 C1 C2 -71.8(3)
C8 N1 C1 Th1 152.9(3)
C9 N1 C1 Th1 -71.4(2)
C1 C2 C3 C4 167.0(3)
C7 C2 C3 C4 -1.7(5)
Th1 C2 C3 C4 119.7(3)
C1 C2 C3 Th1 47.3(3)
C7 C2 C3 Th1 -121.4(3)
C27 N3 C19 C20 59.7(4)
C26 N3 C19 C20 -176.6(3)
Th1 N3 C19 C20 -77.0(3)
C27 N3 C19 Th1 136.8(3)
C26 N3 C19 Th1 -99.6(3)
N3 C19 C20 C21 17.8(5)
Th1 C19 C20 C21 -51.7(4)
N3 C19 C20 C25 -171.3(3)
Th1 C19 C20 C25 119.2(3)
N3 C19 C20 Th1 69.5(3)
C23 C22 C21 C20 0.6(6)
C23 C22 C21 Th1 92.7(4)
C25 C20 C21 C22 -2.3(5)
C19 C20 C21 C22 168.9(3)
Th1 C20 C21 C22 122.9(3)
C25 C20 C21 Th1 -125.2(3)
C19 C20 C21 Th1 46.0(3)
C21 C20 C25 C24 2.6(5)
C19 C20 C25 C24 -169.0(4)
Th1 C20 C25 C24 -91.8(4)
C21 C22 C23 C24 0.9(6)
C12 C11 C10 N2 13.5(5)
C16 C11 C10 N2 -176.7(3)
Th1 C11 C10 N2 68.4(3)
C12 C11 C10 Th1 -54.9(3)
C16 C11 C10 Th1 114.9(3)
C17 N2 C10 C11 64.9(4)
C18 N2 C10 C11 -170.5(3)
Th1 N2 C10 C11 -74.4(3)
C17 N2 C10 Th1 139.3(3)
C18 N2 C10 Th1 -96.0(3)
C12 C13 C14 C15 1.5(6)
C16 C15 C14 C13 -0.2(6)
C1 C2 C7 C6 -166.8(4)
C3 C2 C7 C6 2.0(5)
Th1 C2 C7 C6 -88.4(4)
C6 C5 C4 C3 2.0(5)
C2 C3 C4 C5 -0.3(5)
Th1 C3 C4 C5 90.9(4)
C14 C15 C16 C11 -0.8(6)
C10 C11 C16 C15 -170.2(4)
C12 C11 C16 C15 0.4(5)
Th1 C11 C16 C15 -91.3(4)
C14 C13 C12 C11 -1.9(6)
C14 C13 C12 Th1 88.7(4)
C10 C11 C12 C13 171.0(4)
C16 C11 C12 C13 1.0(5)
Th1 C11 C12 C13 121.0(3)
C10 C11 C12 Th1 50.0(3)
C16 C11 C12 Th1 -120.1(3)
C2 C7 C6 C5 -0.4(6)
C4 C5 C6 C7 -1.7(6)
C20 C25 C24 C23 -1.2(6)
C22 C23 C24 C25 -0.6(6)
C1 N1 C9 Th1 72.9(2)
C8 N1 C9 Th1 -151.5(3)
